data_1570210
loop_
_publ_author_name
'Denisenko, Aleksandr'
'Garbuz, Pavel'
'Makovetska, Yelyzaveta'
'Shablykin, Oleh'
'Lesyk, Dmytro'
'Al-Maali, Galeb'
'Korzh, Rodion'
'Sadkova, Iryna V.'
'Mykhailiuk, Pavel K.'

_publ_section_title
;
 1,2-Disubstituted bicyclo[2.1.1]hexanes as saturated bioisosteres of
 <i>ortho</i>-substituted benzene.
;
_journal_issue 48
_journal_name_full 'Chemical science'
_journal_page_first 14092
_journal_page_last 14099
_journal_paper_doi 10.1039/d3sc05121h
_journal_volume 14
_journal_year 2023
_chemical_formula_moiety '0.5(C18 H16 Cl2 N2 O), 0.5(H2 O)'
_chemical_formula_sum 'C9 H9 Cl N O'
_chemical_formula_weight 182.62
_space_group_crystal_system monoclinic
_space_group_IT_number 15
_space_group_name_Hall '-C 2yc'
_space_group_name_H-M_alt 'C 1 2/c 1'
_atom_sites_solution_hydrogens mixed
_atom_sites_solution_primary dual
_audit_block_doi 10.5517/ccdc.csd.cc2gr9tc
_audit_creation_date 2023-03-21
_audit_creation_method
;
Olex2 1.5
(compiled 2022.04.07 svn.rca3783a0 for OlexSys, GUI svn.r6498)
;
_audit_update_record
;
2023-08-03 deposited with the CCDC.	2023-10-27 downloaded from the CCDC.
;
_cell_angle_alpha 90
_cell_angle_beta 103.554(7)
_cell_angle_gamma 90
_cell_formula_units_Z 16
_cell_length_a 18.3768(13)
_cell_length_b 6.9898(4)
_cell_length_c 27.6891(17)
_cell_measurement_reflns_used 9067
_cell_measurement_temperature 273.15
_cell_measurement_theta_max 30.55
_cell_measurement_theta_min 2.28
_cell_volume 3457.6(4)
_computing_molecular_graphics 'Olex2 1.5 (Dolomanov et al., 2009)'
_computing_publication_material 'Olex2 1.5 (Dolomanov et al., 2009)'
_computing_structure_refinement 'SHELXL 2016/6 (Sheldrick, 2015)'
_computing_structure_solution 'SHELXT 2014/5 (Sheldrick, 2014)'
_diffrn_ambient_temperature 273.15
_diffrn_measured_fraction_theta_full 0.999
_diffrn_measured_fraction_theta_max 0.997
_diffrn_measurement_device_type 'Bruker APEX-II CCD'
_diffrn_measurement_method '\f and \w scans'
_diffrn_radiation_type MoK\a
_diffrn_radiation_wavelength 0.71073
_diffrn_reflns_av_R_equivalents 0.0833
_diffrn_reflns_av_unetI/netI 0.0575
_diffrn_reflns_Laue_measured_fraction_full 0.999
_diffrn_reflns_Laue_measured_fraction_max 0.997
_diffrn_reflns_limit_h_max 25
_diffrn_reflns_limit_h_min -25
_diffrn_reflns_limit_k_max 9
_diffrn_reflns_limit_k_min -9
_diffrn_reflns_limit_l_max 38
_diffrn_reflns_limit_l_min -38
_diffrn_reflns_number 29127
_diffrn_reflns_point_group_measured_fraction_full 0.999
_diffrn_reflns_point_group_measured_fraction_max 0.997
_diffrn_reflns_theta_full 25.242
_diffrn_reflns_theta_max 29.999
_diffrn_reflns_theta_min 2.280
_diffrn_source_current 30.0
_diffrn_source_power 1.2
_diffrn_source_voltage 40.0
_diffrn_standards_number 0
_exptl_absorpt_coefficient_mu 0.388
_exptl_absorpt_correction_type none
_exptl_crystal_colour colourless
_exptl_crystal_colour_primary colourless
_exptl_crystal_density_diffrn 1.403
_exptl_crystal_description block
_exptl_crystal_F_000 1520
_exptl_crystal_size_max 0.2
_exptl_crystal_size_mid 0.2
_exptl_crystal_size_min 0.12
_refine_diff_density_max 0.553
_refine_diff_density_min -0.416
_refine_diff_density_rms 0.073
_refine_ls_extinction_method none
_refine_ls_goodness_of_fit_ref 1.106
_refine_ls_hydrogen_treatment mixed
_refine_ls_matrix_type full
_refine_ls_number_parameters 224
_refine_ls_number_reflns 5031
_refine_ls_number_restraints 0
_refine_ls_restrained_S_all 1.106
_refine_ls_R_factor_all 0.1055
_refine_ls_R_factor_gt 0.0719
_refine_ls_shift/su_max 0.001
_refine_ls_shift/su_mean 0.000
_refine_ls_structure_factor_coef Fsqd
_refine_ls_weighting_details 'w=1/[\s^2^(Fo^2^)+(0.0300P)^2^+11.7087P] where P=(Fo^2^+2Fc^2^)/3'
_refine_ls_weighting_scheme calc
_refine_ls_wR_factor_gt 0.1328
_refine_ls_wR_factor_ref 0.1447
_reflns_Friedel_coverage 0.000
_reflns_number_gt 3730
_reflns_number_total 5031
_reflns_threshold_expression 'I > 2\s(I)'
_cod_data_source_file d3sc05121h2.cif
_cod_data_source_block v123
_cod_depositor_comments 'Adding full bibliography for 1570208--1570213.cif.'
_cod_database_code 1570210
_shelx_shelxl_version_number 2016/6
_shelx_space_group_comment
;
The symmetry employed for this shelxl refinement is uniquely defined
by the following loop, which should always be used as a source of
symmetry information in preference to the above space-group names.
They are only intended as comments.
;
_shelx_estimated_absorpt_t_max 0.955
_shelx_estimated_absorpt_t_min 0.926
_olex2_refinement_description
;
1. Fixed Uiso
 At 1.2 times of:
  All C(H) groups, All C(H,H) groups
 At 1.5 times of:
  All O(H,H) groups
2.a Free rotating group:
 O1W(H1WA,H1WB)
2.b Ternary CH refined with riding coordinates:
 C4(H4), C6(H6)
2.c Secondary CH2 refined with riding coordinates:
 C2(H2A,H2B), C3(H3A,H3B), C5(H5A,H5B)
2.d Aromatic/amide H refined with riding coordinates:
 C9(H9), C10(H10), C11(H11), C14(H14), C15(H15), C17(H17), C18(H18)
;
_olex2_submission_special_instructions 'No special instructions were received'

loop_
_space_group_symop_operation_xyz
'x, y, z'
'-x, y, -z+1/2'
'x+1/2, y+1/2, z'
'-x+1/2, y+1/2, -z+1/2'
'-x, -y, -z'
'x, -y, z-1/2'
'-x+1/2, -y+1/2, -z'
'x+1/2, -y+1/2, z-1/2'

loop_
_atom_site_label
_atom_site_type_symbol
_atom_site_fract_x
_atom_site_fract_y
_atom_site_fract_z
_atom_site_U_iso_or_equiv
_atom_site_adp_type
_atom_site_occupancy
_atom_site_site_symmetry_order
_atom_site_calc_flag
_atom_site_refinement_flags_posn
_atom_site_refinement_flags_adp
_atom_site_refinement_flags_occupancy
_atom_site_disorder_assembly
_atom_site_disorder_group
C1 C 0.57711(13) 0.1180(3) 0.65634(9) 0.0207(5) Uani 1 1 d . . . . .
C2 C 0.52842(14) -0.0579(4) 0.63455(10) 0.0261(5) Uani 1 1 d . . . . .
H2A H 0.522086 -0.076482 0.599096 0.031 Uiso 1 1 calc R U . . .
H2B H 0.541455 -0.175984 0.652932 0.031 Uiso 1 1 calc R U . . .
C3 C 0.52699(16) 0.1305(4) 0.69451(10) 0.0295(6) Uani 1 1 d . . . . .
H3A H 0.539819 0.040737 0.721918 0.035 Uiso 1 1 calc R U . . .
H3B H 0.519490 0.258799 0.705756 0.035 Uiso 1 1 calc R U . . .
C4 C 0.46556(15) 0.0598(4) 0.64943(10) 0.0283(6) Uani 1 1 d . . . . .
H4 H 0.420753 -0.004598 0.654819 0.034 Uiso 1 1 calc R U . . .
C5 C 0.45794(14) 0.2288(4) 0.61351(11) 0.0291(6) Uani 1 1 d . . . . .
H5A H 0.429347 0.332805 0.623105 0.035 Uiso 1 1 calc R U . . .
H5B H 0.435587 0.191019 0.579558 0.035 Uiso 1 1 calc R U . . .
C6 C 0.54216(13) 0.2810(4) 0.62091(9) 0.0212(5) Uani 1 1 d . . . . .
H6 H 0.552016 0.403880 0.638276 0.025 Uiso 1 1 calc R U . . .
C7 C 0.59735(13) 0.4476(3) 0.56121(9) 0.0194(5) Uani 1 1 d . . . . .
C8 C 0.63485(13) 0.4275(3) 0.51849(9) 0.0187(4) Uani 1 1 d . . . . .
C9 C 0.59754(14) 0.3487(4) 0.47342(9) 0.0240(5) Uani 1 1 d . . . . .
H9 H 0.549089 0.302040 0.469357 0.029 Uiso 1 1 calc R U . . .
C10 C 0.63319(16) 0.3403(4) 0.43453(10) 0.0289(6) Uani 1 1 d . . . . .
H10 H 0.609010 0.289490 0.403942 0.035 Uiso 1 1 calc R U . . .
C11 C 0.70524(16) 0.4091(4) 0.44226(10) 0.0303(6) Uani 1 1 d . . . . .
H11 H 0.728929 0.403441 0.416072 0.036 Uiso 1 1 calc R U . . .
C12 C 0.70773(13) 0.4918(3) 0.52202(9) 0.0194(5) Uani 1 1 d . . . . .
C13 C 0.66098(14) 0.1132(4) 0.67181(9) 0.0231(5) Uani 1 1 d . . . . .
C14 C 0.70001(16) 0.2734(4) 0.69291(11) 0.0354(7) Uani 1 1 d . . . . .
H14 H 0.673709 0.383085 0.697372 0.042 Uiso 1 1 calc R U . . .
C15 C 0.77794(17) 0.2739(5) 0.70762(12) 0.0403(7) Uani 1 1 d . . . . .
H15 H 0.803741 0.382387 0.721667 0.048 Uiso 1 1 calc R U . . .
C16 C 0.81559(15) 0.1106(5) 0.70086(10) 0.0318(6) Uani 1 1 d . . . . .
C17 C 0.77892(16) -0.0512(4) 0.68000(10) 0.0326(6) Uani 1 1 d . . . . .
H17 H 0.805632 -0.160432 0.675711 0.039 Uiso 1 1 calc R U . . .
C18 C 0.70086(15) -0.0493(4) 0.66531(10) 0.0268(5) Uani 1 1 d . . . . .
H18 H 0.675414 -0.157914 0.651039 0.032 Uiso 1 1 calc R U . . .
Cl1 Cl 0.76022(4) 0.58193(10) 0.57790(3) 0.03066(16) Uani 1 1 d . . . . .
Cl2 Cl 0.91341(4) 0.11088(14) 0.71861(3) 0.0506(2) Uani 1 1 d . . . . .
N1 N 0.57131(11) 0.2857(3) 0.57617(8) 0.0196(4) Uani 1 1 d . . . . .
N2 N 0.74322(12) 0.4838(3) 0.48564(8) 0.0251(5) Uani 1 1 d . . . . .
O1 O 0.59171(11) 0.6059(3) 0.57937(8) 0.0306(4) Uani 1 1 d . . . . .
O1W O 0.60658(11) 0.9444(3) 0.52766(8) 0.0308(4) Uani 1 1 d G . . . .
H1WA H 0.605901 0.839546 0.543119 0.046 Uiso 1 1 d G U . . .
H1WB H 0.647604 0.941717 0.518481 0.046 Uiso 1 1 d G U . . .
H1 H 0.5822(15) 0.177(4) 0.5641(10) 0.017(7) Uiso 1 1 d . . . . .

loop_
_atom_site_aniso_label
_atom_site_aniso_U_11
_atom_site_aniso_U_22
_atom_site_aniso_U_33
_atom_site_aniso_U_23
_atom_site_aniso_U_13
_atom_site_aniso_U_12
C1 0.0249(11) 0.0204(12) 0.0204(11) -0.0011(9) 0.0129(9) 0.0005(9)
C2 0.0289(13) 0.0182(12) 0.0351(14) 0.0008(11) 0.0155(11) -0.0008(10)
C3 0.0364(14) 0.0326(15) 0.0256(13) 0.0024(11) 0.0196(11) 0.0014(11)
C4 0.0264(13) 0.0273(14) 0.0366(14) 0.0018(11) 0.0182(11) -0.0016(10)
C5 0.0240(12) 0.0320(15) 0.0353(14) 0.0028(12) 0.0152(11) 0.0032(11)
C6 0.0254(12) 0.0190(12) 0.0227(12) -0.0018(9) 0.0128(9) -0.0002(9)
C7 0.0162(10) 0.0182(12) 0.0247(11) 0.0016(9) 0.0068(8) -0.0002(8)
C8 0.0213(11) 0.0127(11) 0.0234(11) 0.0026(9) 0.0080(9) 0.0033(9)
C9 0.0235(12) 0.0208(12) 0.0266(13) 0.0015(10) 0.0037(10) 0.0009(9)
C10 0.0421(15) 0.0259(14) 0.0185(12) 0.0021(10) 0.0065(11) 0.0029(11)
C11 0.0424(15) 0.0267(14) 0.0270(13) 0.0091(11) 0.0184(11) 0.0065(12)
C12 0.0210(11) 0.0135(11) 0.0248(11) 0.0032(9) 0.0074(9) 0.0014(8)
C13 0.0251(12) 0.0287(13) 0.0169(11) 0.0014(10) 0.0078(9) 0.0001(10)
C14 0.0310(14) 0.0333(16) 0.0402(16) -0.0115(13) 0.0048(12) 0.0028(12)
C15 0.0333(15) 0.0436(18) 0.0397(17) -0.0111(14) 0.0001(12) -0.0071(13)
C16 0.0232(12) 0.0488(18) 0.0209(12) 0.0023(12) 0.0001(9) -0.0002(12)
C17 0.0299(14) 0.0366(16) 0.0320(14) 0.0037(12) 0.0084(11) 0.0085(12)
C18 0.0272(13) 0.0273(14) 0.0261(12) 0.0017(11) 0.0068(10) 0.0011(10)
Cl1 0.0241(3) 0.0313(4) 0.0360(3) -0.0062(3) 0.0057(2) -0.0044(3)
Cl2 0.0249(3) 0.0699(6) 0.0507(5) 0.0044(4) -0.0040(3) 0.0016(4)
N1 0.0243(10) 0.0141(10) 0.0230(10) -0.0013(8) 0.0107(8) -0.0009(8)
N2 0.0280(11) 0.0207(11) 0.0308(12) 0.0057(9) 0.0154(9) 0.0018(9)
O1 0.0395(11) 0.0157(9) 0.0452(12) -0.0042(8) 0.0270(9) -0.0028(8)
O1W 0.0323(10) 0.0216(10) 0.0446(12) 0.0024(8) 0.0214(9) 0.0020(8)

loop_
_atom_type_symbol
_atom_type_description
_atom_type_scat_dispersion_real
_atom_type_scat_dispersion_imag
_atom_type_scat_source
C C 0.0033 0.0016 'International Tables Vol C Tables 4.2.6.8 and 6.1.1.4'
H H 0.0000 0.0000 'International Tables Vol C Tables 4.2.6.8 and 6.1.1.4'
Cl Cl 0.1484 0.1585 'International Tables Vol C Tables 4.2.6.8 and 6.1.1.4'
N N 0.0061 0.0033 'International Tables Vol C Tables 4.2.6.8 and 6.1.1.4'
O O 0.0106 0.0060 'International Tables Vol C Tables 4.2.6.8 and 6.1.1.4'

loop_
_citation_id
_citation_doi
_citation_year
1 10.26434/chemrxiv-2023-78z7p 2023

loop_
_geom_angle_atom_site_label_1
_geom_angle_atom_site_label_2
_geom_angle_atom_site_label_3
_geom_angle
_geom_angle_site_symmetry_1
_geom_angle_site_symmetry_3
_geom_angle_publ_flag
C2 C1 C3 85.97(19) . . ?
C6 C1 C2 102.8(2) . . ?
C6 C1 C3 99.55(19) . . ?
C13 C1 C2 123.5(2) . . ?
C13 C1 C3 122.6(2) . . ?
C13 C1 C6 116.4(2) . . ?
C1 C2 H2A 114.8 . . ?
C1 C2 H2B 114.8 . . ?
H2A C2 H2B 111.9 . . ?
C4 C2 C1 82.79(18) . . ?
C4 C2 H2A 114.8 . . ?
C4 C2 H2B 114.8 . . ?
C1 C3 H3A 114.9 . . ?
C1 C3 H3B 114.9 . . ?
H3A C3 H3B 111.9 . . ?
C4 C3 C1 82.59(18) . . ?
C4 C3 H3A 114.9 . . ?
C4 C3 H3B 114.9 . . ?
C2 C4 C3 86.3(2) . . ?
C2 C4 H4 120.1 . . ?
C3 C4 H4 120.1 . . ?
C5 C4 C2 101.4(2) . . ?
C5 C4 C3 102.4(2) . . ?
C5 C4 H4 120.1 . . ?
C4 C5 H5A 111.9 . . ?
C4 C5 H5B 111.9 . . ?
C4 C5 C6 99.1(2) . . ?
H5A C5 H5B 109.6 . . ?
C6 C5 H5A 111.9 . . ?
C6 C5 H5B 111.9 . . ?
C1 C6 C5 99.40(19) . . ?
C1 C6 H6 109.5 . . ?
C5 C6 H6 109.5 . . ?
N1 C6 C1 112.04(19) . . ?
N1 C6 C5 116.4(2) . . ?
N1 C6 H6 109.5 . . ?
N1 C7 C8 115.3(2) . . ?
O1 C7 C8 120.2(2) . . ?
O1 C7 N1 124.5(2) . . ?
C9 C8 C7 121.4(2) . . ?
C9 C8 C12 117.0(2) . . ?
C12 C8 C7 121.5(2) . . ?
C8 C9 H9 120.3 . . ?
C10 C9 C8 119.4(2) . . ?
C10 C9 H9 120.3 . . ?
C9 C10 H10 120.8 . . ?
C11 C10 C9 118.5(2) . . ?
C11 C10 H10 120.8 . . ?
C10 C11 H11 118.2 . . ?
N2 C11 C10 123.6(2) . . ?
N2 C11 H11 118.2 . . ?
C8 C12 Cl1 120.18(18) . . ?
N2 C12 C8 124.7(2) . . ?
N2 C12 Cl1 115.03(18) . . ?
C14 C13 C1 119.9(2) . . ?
C14 C13 C18 118.7(2) . . ?
C18 C13 C1 121.4(2) . . ?
C13 C14 H14 119.3 . . ?
C13 C14 C15 121.4(3) . . ?
C15 C14 H14 119.3 . . ?
C14 C15 H15 120.8 . . ?
C16 C15 C14 118.4(3) . . ?
C16 C15 H15 120.8 . . ?
C15 C16 C17 122.0(3) . . ?
C15 C16 Cl2 118.6(2) . . ?
C17 C16 Cl2 119.4(2) . . ?
C16 C17 H17 120.5 . . ?
C16 C17 C18 118.9(3) . . ?
C18 C17 H17 120.5 . . ?
C13 C18 C17 120.6(3) . . ?
C13 C18 H18 119.7 . . ?
C17 C18 H18 119.7 . . ?
C6 N1 H1 118.0(18) . . ?
C7 N1 C6 120.8(2) . . ?
C7 N1 H1 119.2(18) . . ?
C12 N2 C11 116.8(2) . . ?
H1WA O1W H1WB 104.5 . . ?

loop_
_geom_bond_atom_site_label_1
_geom_bond_atom_site_label_2
_geom_bond_distance
_geom_bond_site_symmetry_2
_geom_bond_publ_flag
C1 C2 1.556(4) . ?
C1 C3 1.559(3) . ?
C1 C6 1.542(3) . ?
C1 C13 1.500(3) . ?
C2 H2A 0.9700 . ?
C2 H2B 0.9700 . ?
C2 C4 1.550(4) . ?
C3 H3A 0.9700 . ?
C3 H3B 0.9700 . ?
C3 C4 1.554(4) . ?
C4 H4 0.9800 . ?
C4 C5 1.529(4) . ?
C5 H5A 0.9700 . ?
C5 H5B 0.9700 . ?
C5 C6 1.556(3) . ?
C6 H6 0.9800 . ?
C6 N1 1.461(3) . ?
C7 C8 1.509(3) . ?
C7 N1 1.332(3) . ?
C7 O1 1.229(3) . ?
C8 C9 1.389(3) . ?
C8 C12 1.394(3) . ?
C9 H9 0.9300 . ?
C9 C10 1.386(4) . ?
C10 H10 0.9300 . ?
C10 C11 1.377(4) . ?
C11 H11 0.9300 . ?
C11 N2 1.345(4) . ?
C12 Cl1 1.738(3) . ?
C12 N2 1.323(3) . ?
C13 C14 1.383(4) . ?
C13 C18 1.386(4) . ?
C14 H14 0.9300 . ?
C14 C15 1.394(4) . ?
C15 H15 0.9300 . ?
C15 C16 1.370(4) . ?
C16 C17 1.373(4) . ?
C16 Cl2 1.749(3) . ?
C17 H17 0.9300 . ?
C17 C18 1.396(4) . ?
C18 H18 0.9300 . ?
N1 H1 0.87(3) . ?
O1W H1WA 0.8502 . ?
O1W H1WB 0.8505 . ?

loop_
_geom_torsion_atom_site_label_1
_geom_torsion_atom_site_label_2
_geom_torsion_atom_site_label_3
_geom_torsion_atom_site_label_4
_geom_torsion
_geom_torsion_site_symmetry_1
_geom_torsion_site_symmetry_2
_geom_torsion_site_symmetry_3
_geom_torsion_site_symmetry_4
_geom_torsion_publ_flag
C1 C2 C4 C3 -34.73(18) . . . . ?
C1 C2 C4 C5 67.2(2) . . . . ?
C1 C3 C4 C2 34.69(18) . . . . ?
C1 C3 C4 C5 -66.2(2) . . . . ?
C1 C6 N1 C7 -129.6(2) . . . . ?
C1 C13 C14 C15 -179.9(3) . . . . ?
C1 C13 C18 C17 -179.9(2) . . . . ?
C2 C1 C3 C4 -34.56(18) . . . . ?
C2 C1 C6 C5 40.1(2) . . . . ?
C2 C1 C6 N1 -83.5(2) . . . . ?
C2 C1 C13 C14 -177.1(2) . . . . ?
C2 C1 C13 C18 3.1(4) . . . . ?
C2 C4 C5 C6 -47.7(2) . . . . ?
C3 C1 C2 C4 34.64(19) . . . . ?
C3 C1 C6 C5 -47.9(2) . . . . ?
C3 C1 C6 N1 -171.5(2) . . . . ?
C3 C1 C13 C14 -68.3(3) . . . . ?
C3 C1 C13 C18 111.9(3) . . . . ?
C3 C4 C5 C6 41.0(2) . . . . ?
C4 C5 C6 C1 4.2(2) . . . . ?
C4 C5 C6 N1 124.6(2) . . . . ?
C5 C6 N1 C7 117.0(3) . . . . ?
C6 C1 C2 C4 -64.2(2) . . . . ?
C6 C1 C3 C4 67.7(2) . . . . ?
C6 C1 C13 C14 54.2(3) . . . . ?
C6 C1 C13 C18 -125.6(3) . . . . ?
C7 C8 C9 C10 177.3(2) . . . . ?
C7 C8 C12 Cl1 4.8(3) . . . . ?
C7 C8 C12 N2 -177.9(2) . . . . ?
C8 C7 N1 C6 172.4(2) . . . . ?
C8 C9 C10 C11 0.7(4) . . . . ?
C8 C12 N2 C11 0.5(4) . . . . ?
C9 C8 C12 Cl1 -176.94(18) . . . . ?
C9 C8 C12 N2 0.4(4) . . . . ?
C9 C10 C11 N2 0.1(4) . . . . ?
C10 C11 N2 C12 -0.7(4) . . . . ?
C12 C8 C9 C10 -1.0(4) . . . . ?
C13 C1 C2 C4 161.6(2) . . . . ?
C13 C1 C3 C4 -162.3(2) . . . . ?
C13 C1 C6 C5 178.2(2) . . . . ?
C13 C1 C6 N1 54.6(3) . . . . ?
C13 C14 C15 C16 -0.2(5) . . . . ?
C14 C13 C18 C17 0.3(4) . . . . ?
C14 C15 C16 C17 0.3(5) . . . . ?
C14 C15 C16 Cl2 179.3(2) . . . . ?
C15 C16 C17 C18 -0.1(4) . . . . ?
C16 C17 C18 C13 -0.2(4) . . . . ?
C18 C13 C14 C15 -0.1(4) . . . . ?
Cl1 C12 N2 C11 177.89(19) . . . . ?
Cl2 C16 C17 C18 -179.1(2) . . . . ?
N1 C7 C8 C9 57.2(3) . . . . ?
N1 C7 C8 C12 -124.6(2) . . . . ?
O1 C7 C8 C9 -122.0(3) . . . . ?
O1 C7 C8 C12 56.2(3) . . . . ?
O1 C7 N1 C6 -8.5(4) . . . . ?
